data_7109665
loop_
_publ_author_name
'Srinu Tothadi'
'Gautam R. Desiraju'

_publ_section_title
;
 Designing ternary cocrystals with hydrogen bonds and halogen bonds
;
_journal_name_full Chem.Commun.
_journal_page_first 7791
_journal_paper_doi 10.1039/c3cc43822h
_journal_volume 49
_journal_year 2013
_chemical_formula_sum 'C12 H10 I N2 O5'
_chemical_formula_weight 389.04
_chemical_name_common '4-nitrobenzamide:fumaric acid:1,4-diiodobenzene'
_chemical_name_systematic
;
 ?
;
_space_group_IT_number 2
_symmetry_cell_setting triclinic
_symmetry_space_group_name_Hall '-P 1'
_symmetry_space_group_name_H-M 'P -1'
_atom_sites_solution_hydrogens geom
_atom_sites_solution_primary direct
_atom_sites_solution_secondary difmap
_audit_creation_method SHELXL-97
_cell_angle_alpha 98.844(7)
_cell_angle_beta 101.270(7)
_cell_angle_gamma 92.395(7)
_cell_formula_units_Z 2
_cell_length_a 6.4365(11)
_cell_length_b 7.4527(13)
_cell_length_c 14.168(3)
_cell_measurement_reflns_used 6814
_cell_measurement_temperature 150(2)
_cell_measurement_theta_max 27.6
_cell_measurement_theta_min 3.2
_cell_volume 656.8(2)
_computing_cell_refinement
;
CrystalClear-SM Expert 2.0 rc14 (Rigaku, 2009)
;
_computing_data_collection
;
CrystalClear-SM Expert 2.0 rc14 (Rigaku, 2009)
;
_computing_data_reduction
;
CrystalClear-SM Expert 2.0 rc14 (Rigaku, 2009)
;
_computing_structure_refinement 'SHELXL-97 (Sheldrick, 2008)'
_computing_structure_solution 'SHELXL-97 (Sheldrick, 2008)'
_diffrn_ambient_temperature 150(2)
_diffrn_measured_fraction_theta_full 0.996
_diffrn_measured_fraction_theta_max 0.996
_diffrn_measurement_device
;
XtaLABmini: Fixed Chi 2 circle
;
_diffrn_measurement_device_type
;
Rigaku Mercury375R (2x2 bin mode)
;
_diffrn_measurement_method 'profile data from \w-scans'
_diffrn_radiation_monochromator graphite
_diffrn_radiation_source 'fine-focus sealed tube'
_diffrn_radiation_type MoK\a
_diffrn_radiation_wavelength 0.71073
_diffrn_reflns_av_R_equivalents 0.0271
_diffrn_reflns_av_sigmaI/netI 0.0322
_diffrn_reflns_limit_h_max 8
_diffrn_reflns_limit_h_min -8
_diffrn_reflns_limit_k_max 9
_diffrn_reflns_limit_k_min -9
_diffrn_reflns_limit_l_max 18
_diffrn_reflns_limit_l_min -18
_diffrn_reflns_number 6887
_diffrn_reflns_theta_full 27.47
_diffrn_reflns_theta_max 27.47
_diffrn_reflns_theta_min 3.24
_exptl_absorpt_coefficient_mu 2.459
_exptl_absorpt_correction_T_max 0.7911
_exptl_absorpt_correction_T_min 0.6390
_exptl_absorpt_correction_type multi-scan
_exptl_absorpt_process_details 'Jacobson, R. (1998) Private communication'
_exptl_crystal_colour yellow
_exptl_crystal_density_diffrn 1.967
_exptl_crystal_density_method 'not measured'
_exptl_crystal_description block
_exptl_crystal_F_000 378
_exptl_crystal_size_max 0.20
_exptl_crystal_size_mid 0.20
_exptl_crystal_size_min 0.10
_refine_diff_density_max 0.971
_refine_diff_density_min -1.207
_refine_diff_density_rms 0.097
_refine_ls_extinction_method none
_refine_ls_goodness_of_fit_ref 1.130
_refine_ls_hydrogen_treatment mixed
_refine_ls_matrix_type full
_refine_ls_number_parameters 206
_refine_ls_number_reflns 3006
_refine_ls_number_restraints 1
_refine_ls_restrained_S_all 1.130
_refine_ls_R_factor_all 0.0252
_refine_ls_R_factor_gt 0.0242
_refine_ls_shift/su_max 0.001
_refine_ls_shift/su_mean 0.000
_refine_ls_structure_factor_coef Fsqd
_refine_ls_weighting_details 'calc w=1/[\s^2^(Fo^2^)+(0.0211P)^2^+0.8658P] where P=(Fo^2^+2Fc^2^)/3'
_refine_ls_weighting_scheme calc
_refine_ls_wR_factor_gt 0.0613
_refine_ls_wR_factor_ref 0.0623
_reflns_number_gt 2911
_reflns_number_total 3006
_reflns_threshold_expression >2\s(I)
_cod_data_source_file c3cc43822h.txt
_cod_data_source_block platon
_cod_original_sg_symbol_H-M P-1
_cod_database_code 7109665

loop_
_symmetry_equiv_pos_as_xyz
'x, y, z'
'-x, -y, -z'

loop_
_atom_site_label
_atom_site_type_symbol
_atom_site_fract_x
_atom_site_fract_y
_atom_site_fract_z
_atom_site_U_iso_or_equiv
_atom_site_adp_type
_atom_site_occupancy
_atom_site_symmetry_multiplicity
_atom_site_calc_flag
_atom_site_refinement_flags
O1 O 0.3933(4) 0.0957(3) 0.17834(18) 0.0346(5) Uani 1 1 d .
O2 O 0.1289(3) 0.2659(3) 0.17571(18) 0.0360(5) Uani 1 1 d .
O8 O 1.0929(3) 0.8526(2) 0.36451(14) 0.0206(4) Uani 1 1 d .
N1 N 0.8209(3) 1.0204(3) 0.39166(17) 0.0198(4) Uani 1 1 d .
H4 H 0.6893 1.0314 0.3998 0.024 Uiso 1 1 d R
H3 H 0.9005 1.1273 0.4111 0.024 Uiso 1 1 d R
N4 N 0.3200(4) 0.2441(3) 0.19267(16) 0.0205(4) Uani 1 1 d .
C1 C 0.4690(4) 0.4054(3) 0.23309(17) 0.0152(5) Uani 1 1 d .
C2 C 0.3887(4) 0.5752(4) 0.24032(18) 0.0177(5) Uani 1 1 d .
C3 C 0.5283(4) 0.7265(3) 0.28058(18) 0.0172(5) Uani 1 1 d .
C4 C 0.7436(4) 0.7057(3) 0.31382(17) 0.0143(4) Uani 1 1 d .
C5 C 0.8197(4) 0.5329(3) 0.30459(19) 0.0180(5) Uani 1 1 d .
C6 C 0.6829(4) 0.3805(3) 0.26319(19) 0.0193(5) Uani 1 1 d .
C20 C 0.8984(4) 0.8666(3) 0.35864(17) 0.0152(4) Uani 1 1 d .
I1 I 0.87639(3) 0.86521(2) 0.093400(12) 0.02426(7) Uani 1 1 d .
C7 C 0.7120(4) 0.4676(4) 0.0298(2) 0.0206(5) Uani 1 1 d .
C8 C 0.6497(4) 0.6453(4) 0.03783(18) 0.0187(5) Uani 1 1 d .
C9 C 0.4368(4) 0.6781(4) 0.0079(2) 0.0215(5) Uani 1 1 d .
O6 O 0.1473(3) 0.3139(3) 0.44778(15) 0.0249(4) Uani 1 1 d .
O7 O 0.3853(3) 0.1121(3) 0.42019(16) 0.025 Uani 1 1 d D
C21 C 0.3293(4) 0.2764(3) 0.45013(17) 0.0158(5) Uani 1 1 d .
C22 C 0.5147(4) 0.4128(3) 0.48839(19) 0.0177(5) Uani 1 1 d .
H9 H 0.649(5) 0.376(4) 0.499(2) 0.024(8) Uiso 1 1 d .
H7 H 0.246(5) 0.593(4) 0.218(2) 0.024(8) Uiso 1 1 d .
H5 H 0.969(6) 0.519(5) 0.326(2) 0.028(9) Uiso 1 1 d .
H6 H 0.732(6) 0.256(5) 0.256(2) 0.033(9) Uiso 1 1 d .
H1 H 0.843(6) 0.451(5) 0.050(2) 0.030(9) Uiso 1 1 d .
H8 H 0.469(6) 0.839(5) 0.281(2) 0.032(9) Uiso 1 1 d .
H2 H 0.403(6) 0.799(5) 0.012(2) 0.030(9) Uiso 1 1 d .
H10 H 0.278(5) 0.037(5) 0.400(3) 0.047 Uiso 1 1 d D

loop_
_atom_site_aniso_label
_atom_site_aniso_U_11
_atom_site_aniso_U_22
_atom_site_aniso_U_33
_atom_site_aniso_U_23
_atom_site_aniso_U_13
_atom_site_aniso_U_12
O1 0.0323(12) 0.0150(9) 0.0502(13) 0.0000(9) -0.0021(10) -0.0022(8)
O2 0.0168(10) 0.0299(11) 0.0540(14) -0.0063(10) 0.0022(9) -0.0069(8)
O8 0.0108(8) 0.0180(8) 0.0301(10) -0.0019(7) 0.0020(7) -0.0011(7)
N1 0.0123(10) 0.0145(9) 0.0300(11) -0.0025(8) 0.0036(9) -0.0011(8)
N4 0.0218(11) 0.0177(10) 0.0206(10) 0.0013(8) 0.0037(9) -0.0026(9)
C1 0.0161(11) 0.0142(11) 0.0141(10) 0.0000(8) 0.0031(9) -0.0030(9)
C2 0.0119(11) 0.0212(12) 0.0191(11) 0.0030(9) 0.0015(9) 0.0003(9)
C3 0.0148(11) 0.0149(11) 0.0216(12) 0.0032(9) 0.0023(9) 0.0023(9)
C4 0.0127(11) 0.0138(11) 0.0154(10) 0.0014(8) 0.0020(9) -0.0024(9)
C5 0.0131(11) 0.0177(11) 0.0221(12) 0.0031(9) 0.0012(9) 0.0016(9)
C6 0.0177(12) 0.0150(11) 0.0245(12) 0.0045(10) 0.0016(10) 0.0016(9)
C20 0.0138(11) 0.0152(11) 0.0161(11) 0.0027(9) 0.0020(9) 0.0006(9)
I1 0.02461(11) 0.02368(10) 0.02243(10) 0.00249(7) 0.00344(7) -0.01031(7)
C7 0.0150(12) 0.0233(12) 0.0234(12) 0.0054(10) 0.0026(10) 0.0008(10)
C8 0.0191(12) 0.0188(11) 0.0171(11) 0.0022(9) 0.0028(9) -0.0046(10)
C9 0.0216(13) 0.0189(12) 0.0244(13) 0.0041(10) 0.0051(10) 0.0010(10)
O6 0.0133(9) 0.0167(9) 0.0407(11) -0.0003(8) 0.0002(8) -0.0004(7)
O7 0.013 0.015 0.043 -0.005 0.006 -0.002
C21 0.0162(11) 0.0135(10) 0.0165(11) 0.0022(8) 0.0010(9) -0.0012(9)
C22 0.0118(11) 0.0192(12) 0.0209(12) 0.0031(9) 0.0014(9) -0.0013(9)

loop_
_atom_type_symbol
_atom_type_description
_atom_type_scat_dispersion_real
_atom_type_scat_dispersion_imag
_atom_type_scat_source
C C 0.0030 0.0020 'International Tables Vol C Tables 4.2.6.8 and 6.1.1.4'
H H 0.0000 0.0000 'International Tables Vol C Tables 4.2.6.8 and 6.1.1.4'
I I -0.4740 1.8120 'International Tables Vol C Tables 4.2.6.8 and 6.1.1.4'
N N 0.0060 0.0030 'International Tables Vol C Tables 4.2.6.8 and 6.1.1.4'
O O 0.0110 0.0060 'International Tables Vol C Tables 4.2.6.8 and 6.1.1.4'

loop_
_geom_angle_atom_site_label_1
_geom_angle_atom_site_label_2
_geom_angle_atom_site_label_3
_geom_angle
_geom_angle_site_symmetry_1
C20 N1 H4 125.3 .
C20 N1 H3 123.1 .
H4 N1 H3 111.6 .
O1 N4 O2 123.7(2) .
O1 N4 C1 118.2(2) .
O2 N4 C1 118.1(2) .
C2 C1 C6 122.9(2) .
C2 C1 N4 118.4(2) .
C6 C1 N4 118.7(2) .
C1 C2 C3 118.3(2) .
C1 C2 H7 123(2) .
C3 C2 H7 119(2) .
C2 C3 C4 120.2(2) .
C2 C3 H8 116(2) .
C4 C3 H8 124(2) .
C5 C4 C3 120.1(2) .
C5 C4 C20 118.4(2) .
C3 C4 C20 121.5(2) .
C6 C5 C4 120.5(2) .
C6 C5 H5 119(2) .
C4 C5 H5 120(2) .
C5 C6 C1 118.0(2) .
C5 C6 H6 122(2) .
C1 C6 H6 120(2) .
O8 C20 N1 122.2(2) .
O8 C20 C4 120.1(2) .
N1 C20 C4 117.7(2) .
C9 C7 C8 120.3(2) 2_665
C9 C7 H1 121(2) 2_665
C8 C7 H1 119(2) .
C7 C8 C9 120.4(2) .
C7 C8 I1 120.02(19) .
C9 C8 I1 119.60(19) .
C7 C9 C8 119.4(2) 2_665
C7 C9 H2 123(2) 2_665
C8 C9 H2 117(2) .
C21 O7 H10 111(3) .
O6 C21 O7 124.1(2) .
O6 C21 C22 122.9(2) .
O7 C21 C22 113.0(2) .
C22 C22 C21 120.5(3) 2_666
C22 C22 H9 119(2) 2_666
C21 C22 H9 120(2) .

loop_
_geom_bond_atom_site_label_1
_geom_bond_atom_site_label_2
_geom_bond_distance
_geom_bond_site_symmetry_2
O1 N4 1.224(3) .
O2 N4 1.229(3) .
O8 C20 1.248(3) .
N1 C20 1.325(3) .
N1 H4 0.8822 .
N1 H3 0.9033 .
N4 C1 1.473(3) .
C1 C2 1.384(3) .
C1 C6 1.389(3) .
C2 C3 1.386(3) .
C2 H7 0.93(3) .
C3 C4 1.397(3) .
C3 H8 0.94(4) .
C4 C5 1.394(3) .
C4 C20 1.501(3) .
C5 C6 1.385(3) .
C5 H5 0.96(3) .
C6 H6 0.99(4) .
I1 C8 2.095(3) .
C7 C9 1.385(4) 2_665
C7 C8 1.394(4) .
C7 H1 0.86(4) .
C8 C9 1.396(4) .
C9 C7 1.385(4) 2_665
C9 H2 0.93(4) .
O6 C21 1.211(3) .
O7 C21 1.321(3) .
O7 H10 0.844(19) .
C21 C22 1.493(3) .
C22 C22 1.321(5) 2_666
C22 H9 0.91(3) .

loop_
_geom_torsion_atom_site_label_1
_geom_torsion_atom_site_label_2
_geom_torsion_atom_site_label_3
_geom_torsion_atom_site_label_4
_geom_torsion
_geom_torsion_site_symmetry_1
_geom_torsion_site_symmetry_4
O1 N4 C1 C2 173.7(2) . .
O2 N4 C1 C2 -6.7(3) . .
O1 N4 C1 C6 -7.0(3) . .
O2 N4 C1 C6 172.6(2) . .
C6 C1 C2 C3 -0.8(4) . .
N4 C1 C2 C3 178.4(2) . .
C1 C2 C3 C4 -0.8(4) . .
C2 C3 C4 C5 1.4(4) . .
C2 C3 C4 C20 -179.4(2) . .
C3 C4 C5 C6 -0.5(4) . .
C20 C4 C5 C6 -179.6(2) . .
C4 C5 C6 C1 -1.1(4) . .
C2 C1 C6 C5 1.8(4) . .
N4 C1 C6 C5 -177.5(2) . .
C5 C4 C20 O8 17.7(3) . .
C3 C4 C20 O8 -161.4(2) . .
C5 C4 C20 N1 -161.8(2) . .
C3 C4 C20 N1 19.1(3) . .
C9 C7 C8 C9 0.0(4) 2_665 .
C9 C7 C8 I1 -179.2(2) 2_665 .
C7 C8 C9 C7 0.0(4) . 2_665
I1 C8 C9 C7 179.23(19) . 2_665
O6 C21 C22 C22 -7.6(5) . 2_666
O7 C21 C22 C22 172.8(3) . 2_666
